data_7224699
loop_
_publ_author_name
'Shao, Jidong'
'Li, Li-Qi'
'Zhang, Jie'
'Hu, Jingping'
'XUE, Jijun'
'Li, Ying'

_publ_section_title
;
 Alkynylation/Dearomatizative Cyclization to Construct Spiro[5.5]undecanes
;
_journal_name_full 'RSC Adv.'
_journal_paper_doi 10.1039/C6RA02463G
_journal_year 2016
_chemical_formula_moiety 'C22 H28 O3'
_chemical_formula_sum 'C22 H28 O3'
_chemical_formula_weight 340.44
_chemical_name_systematic
;
 ?
;
_space_group_crystal_system triclinic
_space_group_IT_number 2
_space_group_name_Hall '-P 1'
_space_group_name_H-M_alt 'P -1'
_symmetry_space_group_name_Hall '-P 1'
_symmetry_space_group_name_H-M 'P -1'
_atom_sites_solution_hydrogens geom
_atom_sites_solution_primary iterative
_audit_creation_date 2013-11-20
_audit_creation_method
;
Olex2 1.2
(compiled 2013.11.15 svn.r2834 for OlexSys, GUI svn.r4713)
;
_audit_update_record
;
2016-01-16 deposited with the CCDC.
2016-03-21 downloaded from the CCDC.
;
_cell_angle_alpha 93.991(6)
_cell_angle_beta 93.766(6)
_cell_angle_gamma 94.466(8)
_cell_formula_units_Z 2
_cell_length_a 7.9086(8)
_cell_length_b 9.3782(9)
_cell_length_c 13.0792(8)
_cell_measurement_reflns_used 1524
_cell_measurement_temperature 293(2)
_cell_measurement_theta_max 26.8170
_cell_measurement_theta_min 3.1270
_cell_volume 962.30(15)
_computing_cell_refinement
;
CrysAlisPro, Agilent Technologies,
Version 1.171.36.28 (release 01-02-2013 CrysAlis171 .NET)
(compiled Feb  1 2013,16:14:44)
;
_computing_data_collection
;
CrysAlisPro, Agilent Technologies,
Version 1.171.36.28 (release 01-02-2013 CrysAlis171 .NET)
(compiled Feb  1 2013,16:14:44)
;
_computing_data_reduction
;
CrysAlisPro, Agilent Technologies,
Version 1.171.36.28 (release 01-02-2013 CrysAlis171 .NET)
(compiled Feb  1 2013,16:14:44)
;
_computing_molecular_graphics 'Olex2 (Dolomanov et al., 2009)'
_computing_publication_material 'Olex2 (Dolomanov et al., 2009)'
_computing_structure_refinement 'ShelXL (Sheldrick, 2008)'
_computing_structure_solution
;
Superflip (Palatinus & Chapuis, 2007;Palatinus & van der Lee, 2008;
Palatinus et al., 2012)
;
_diffrn_ambient_temperature 293(2)
_diffrn_detector_area_resol_mean 16.0733
_diffrn_measured_fraction_theta_full 0.997
_diffrn_measured_fraction_theta_max 0.996
_diffrn_measurement_device_type 'SuperNova, Dual, Cu at zero, Eos'
_diffrn_measurement_method '\w scans'
_diffrn_orient_matrix_UB_11 -0.0078768000
_diffrn_orient_matrix_UB_12 -0.0739346000
_diffrn_orient_matrix_UB_13 0.0087753000
_diffrn_orient_matrix_UB_21 0.0779012000
_diffrn_orient_matrix_UB_22 -0.0090705000
_diffrn_orient_matrix_UB_23 -0.0226399000
_diffrn_orient_matrix_UB_31 0.0447637000
_diffrn_orient_matrix_UB_32 0.0154692000
_diffrn_orient_matrix_UB_33 0.0487948000
_diffrn_radiation_monochromator mirror
_diffrn_radiation_type MoK\a
_diffrn_radiation_wavelength 0.71073
_diffrn_reflns_av_R_equivalents 0.0393
_diffrn_reflns_av_unetI/netI 0.0635
_diffrn_reflns_laue_measured_fraction_full 0.997
_diffrn_reflns_laue_measured_fraction_max 0.996
_diffrn_reflns_limit_h_max 9
_diffrn_reflns_limit_h_min -9
_diffrn_reflns_limit_k_max 10
_diffrn_reflns_limit_k_min -11
_diffrn_reflns_limit_l_max 16
_diffrn_reflns_limit_l_min -16
_diffrn_reflns_number 6230
_diffrn_reflns_point_group_measured_fraction_full 0.997
_diffrn_reflns_point_group_measured_fraction_max 0.996
_diffrn_reflns_theta_full 25.242
_diffrn_reflns_theta_max 26.018
_diffrn_reflns_theta_min 2.929
_diffrn_source 'SuperNova (Mo) X-ray Source'
_exptl_absorpt_coefficient_mu 0.076
_exptl_absorpt_correction_T_max 1.00000
_exptl_absorpt_correction_T_min 0.72406
_exptl_absorpt_correction_type multi-scan
_exptl_absorpt_process_details
;
CrysAlisPro, Agilent Technologies,
Version 1.171.36.28 (release 01-02-2013 CrysAlis171 .NET)
(compiled Feb  1 2013,16:14:44)
Empirical absorption correction using spherical harmonics,
 implemented in SCALE3 ABSPACK scaling algorithm.
;
_exptl_crystal_colour 'clear light colourless'
_exptl_crystal_density_diffrn 1.175
_exptl_crystal_description block
_exptl_crystal_F_000 368
_exptl_crystal_size_max 0.47
_exptl_crystal_size_mid 0.42
_exptl_crystal_size_min 0.31
_refine_diff_density_max 0.194
_refine_diff_density_min -0.195
_refine_diff_density_rms 0.040
_refine_ls_extinction_coef 0.076(8)
_refine_ls_extinction_expression Fc^*^=kFc[1+0.001xFc^2^\l^3^/sin(2\q)]^-1/4^
_refine_ls_extinction_method SHELXL
_refine_ls_goodness_of_fit_ref 1.032
_refine_ls_hydrogen_treatment mixed
_refine_ls_matrix_type full
_refine_ls_number_parameters 231
_refine_ls_number_reflns 3788
_refine_ls_number_restraints 0
_refine_ls_restrained_S_all 1.032
_refine_ls_R_factor_all 0.0935
_refine_ls_R_factor_gt 0.0616
_refine_ls_shift/su_max 0.000
_refine_ls_shift/su_mean 0.000
_refine_ls_structure_factor_coef Fsqd
_refine_ls_weighting_details
;
 w=1/[\s^2^(Fo^2^)+(0.0653P)^2^+0.2169P]
 where P=(Fo^2^+2Fc^2^)/3
;
_refine_ls_weighting_scheme calc
_refine_ls_wR_factor_gt 0.1482
_refine_ls_wR_factor_ref 0.1789
_reflns_Friedel_coverage 0.000
_reflns_number_gt 2450
_reflns_number_total 3788
_reflns_threshold_expression 'I > 2\s(I)'
_cod_data_source_file c6ra02463g2.cif
_cod_data_source_block shaojd1114
_cod_database_code 7224699
_shelxl_version_number 2013-2
_shelx_space_group_comment
;
The symmetry employed for this shelxl refinement is uniquely defined
by the following loop, which should always be used as a source of
symmetry information in preference to the above space-group names.
They are only intended as comments.
;
_reflns_odcompleteness_completeness 99.64
_reflns_odcompleteness_iscentric 1
_reflns_odcompleteness_theta 26.32
_olex2_refinement_description
;
1. Fixed Uiso
 At 1.2 times of:
  All C(H) groups, All C(H,H) groups
 At 1.5 times of:
  All C(H,H,H) groups
2.a Ternary CH refined with riding coordinates:
 C5(H5), C7(H7)
2.b Secondary CH2 refined with riding coordinates:
 C2(H2A,H2B), C3(H3A,H3B), C4(H4A,H4B), C8(H8A,H8B), C20(H20A,H20B)
2.c Aromatic/amide H refined with riding coordinates:
 C9(H9), C14(H14), C15(H15), C17(H17)
2.d Idealised Me refined as rotating group:
 C11(H11A,H11B,H11C), C12(H12A,H12B,H12C), C21(H21A,H21B,H21C), C22(H22A,H22B,
 H22C)
;

loop_
_space_group_symop_operation_xyz
'x, y, z'
'-x, -y, -z'

loop_
_atom_site_label
_atom_site_type_symbol
_atom_site_fract_x
_atom_site_fract_y
_atom_site_fract_z
_atom_site_U_iso_or_equiv
_atom_site_adp_type
_atom_site_occupancy
_atom_site_site_symmetry_order
_atom_site_calc_flag
_atom_site_refinement_flags_posn
O1 O 0.9804(3) 0.51786(18) 0.28260(14) 0.0765(6) Uani 1 1 d .
O2 O 0.9394(2) -0.03931(17) 0.36871(13) 0.0622(5) Uani 1 1 d .
O3 O 0.5437(3) 0.1917(2) 0.60807(14) 0.0775(6) Uani 1 1 d .
C1 C 0.6780(3) 0.2555(2) -0.05497(15) 0.0487(6) Uani 1 1 d .
C2 C 0.8298(3) 0.1749(3) -0.08416(18) 0.0622(7) Uani 1 1 d .
H2A H 0.8075 0.0748 -0.0712 0.075 Uiso 1 1 calc R
H2B H 0.8417 0.1794 -0.1572 0.075 Uiso 1 1 calc R
C3 C 0.9953(3) 0.2329(3) -0.02637(18) 0.0667(7) Uani 1 1 d .
H3A H 1.0240 0.3306 -0.0432 0.080 Uiso 1 1 calc R
H3B H 1.0859 0.1752 -0.0466 0.080 Uiso 1 1 calc R
C4 C 0.9790(3) 0.2299(3) 0.08803(17) 0.0588(7) Uani 1 1 d .
H4A H 1.0836 0.2732 0.1240 0.071 Uiso 1 1 calc R
H4B H 0.9649 0.1308 0.1051 0.071 Uiso 1 1 calc R
C5 C 0.8302(3) 0.3084(2) 0.12600(14) 0.0419(5) Uani 1 1 d .
H5 H 0.8570 0.4106 0.1178 0.050 Uiso 1 1 calc R
C6 C 0.8166(3) 0.2925(2) 0.24339(14) 0.0414(5) Uani 1 1 d .
C7 C 0.6459(3) 0.3503(2) 0.27483(15) 0.0498(6) Uani 1 1 d .
H7 H 0.6452 0.4496 0.2561 0.060 Uiso 1 1 calc R
C8 C 0.4944(3) 0.2635(3) 0.21575(17) 0.0571(6) Uani 1 1 d .
H8A H 0.4780 0.1708 0.2439 0.068 Uiso 1 1 calc R
H8B H 0.3926 0.3130 0.2249 0.068 Uiso 1 1 calc R
C9 C 0.5186(3) 0.2415(3) 0.10383(16) 0.0510(6) Uani 1 1 d .
H9 H 0.4233 0.2102 0.0603 0.061 Uiso 1 1 calc R
C10 C 0.6655(3) 0.2632(2) 0.06159(14) 0.0410(5) Uani 1 1 d .
C11 C 0.5188(4) 0.1788(4) -0.11385(18) 0.0778(9) Uani 1 1 d .
H11A H 0.4982 0.0848 -0.0902 0.117 Uiso 1 1 calc GR
H11B H 0.5357 0.1707 -0.1860 0.117 Uiso 1 1 calc GR
H11C H 0.4228 0.2329 -0.1023 0.117 Uiso 1 1 calc GR
C12 C 0.6973(4) 0.4091(3) -0.08939(19) 0.0759(9) Uani 1 1 d .
H12A H 0.5970 0.4564 -0.0757 0.114 Uiso 1 1 calc GR
H12B H 0.7127 0.4056 -0.1617 0.114 Uiso 1 1 calc GR
H12C H 0.7944 0.4609 -0.0523 0.114 Uiso 1 1 calc GR
C13 C 0.9590(3) 0.3923(2) 0.30290(16) 0.0517(6) Uani 1 1 d .
C14 C 1.0619(4) 0.3367(3) 0.38435(18) 0.0652(7) Uani 1 1 d .
H14 H 1.1404 0.3986 0.4251 0.078 Uiso 1 1 calc R
C15 C 1.0458(4) 0.1992(3) 0.40160(19) 0.0650(7) Uani 1 1 d .
H15 H 1.1141 0.1668 0.4543 0.078 Uiso 1 1 calc R
C16 C 0.9250(3) 0.0971(2) 0.34110(16) 0.0480(6) Uani 1 1 d .
C17 C 0.8193(3) 0.1384(2) 0.26797(15) 0.0416(5) Uani 1 1 d .
H17 H 0.7443 0.0696 0.2306 0.050 Uiso 1 1 calc R
C18 C 0.6300(4) 0.3504(3) 0.38621(18) 0.0589(7) Uani 1 1 d .
C19 C 0.6122(4) 0.3436(3) 0.47498(19) 0.0697(8) Uani 1 1 d .
C20 C 0.5922(6) 0.3286(3) 0.5843(2) 0.1011(13) Uani 1 1 d .
H20A H 0.6993 0.3604 0.6226 0.121 Uiso 1 1 calc R
H20B H 0.5081 0.3915 0.6069 0.121 Uiso 1 1 calc R
C21 C 0.6680(7) 0.0974(5) 0.5927(3) 0.146(2) Uani 1 1 d .
H21A H 0.6805 0.0810 0.5205 0.219 Uiso 1 1 calc GR
H21B H 0.6354 0.0081 0.6206 0.219 Uiso 1 1 calc GR
H21C H 0.7740 0.1379 0.6266 0.219 Uiso 1 1 calc GR
C22 C 0.8394(3) -0.1513(2) 0.3088(2) 0.0606(7) Uani 1 1 d .
H22A H 0.8613 -0.1462 0.2377 0.091 Uiso 1 1 calc GR
H22B H 0.7212 -0.1411 0.3170 0.091 Uiso 1 1 calc GR
H22C H 0.8683 -0.2423 0.3311 0.091 Uiso 1 1 calc GR

loop_
_atom_site_aniso_label
_atom_site_aniso_U_11
_atom_site_aniso_U_22
_atom_site_aniso_U_33
_atom_site_aniso_U_23
_atom_site_aniso_U_13
_atom_site_aniso_U_12
O1 0.1083(17) 0.0452(10) 0.0698(12) 0.0029(8) -0.0138(11) -0.0145(10)
O2 0.0717(12) 0.0480(9) 0.0658(10) 0.0135(8) -0.0155(9) 0.0062(9)
O3 0.0752(14) 0.0963(15) 0.0676(12) 0.0244(11) 0.0275(10) 0.0136(12)
C1 0.0499(14) 0.0592(14) 0.0362(11) 0.0044(10) 0.0020(10) 0.0005(11)
C2 0.0624(17) 0.0787(17) 0.0445(13) -0.0056(12) 0.0095(11) 0.0051(14)
C3 0.0527(15) 0.096(2) 0.0512(14) -0.0018(14) 0.0113(11) 0.0082(15)
C4 0.0430(13) 0.0845(18) 0.0490(13) 0.0012(12) 0.0046(10) 0.0076(13)
C5 0.0471(13) 0.0425(11) 0.0361(10) 0.0051(9) 0.0038(9) 0.0010(10)
C6 0.0496(13) 0.0396(11) 0.0347(10) 0.0024(9) 0.0023(9) 0.0033(10)
C7 0.0644(16) 0.0479(12) 0.0404(11) 0.0077(10) 0.0101(10) 0.0153(12)
C8 0.0501(14) 0.0767(17) 0.0490(13) 0.0162(12) 0.0125(11) 0.0163(13)
C9 0.0452(14) 0.0625(14) 0.0462(12) 0.0099(11) 0.0014(10) 0.0073(12)
C10 0.0465(13) 0.0412(11) 0.0359(10) 0.0060(9) 0.0015(9) 0.0051(10)
C11 0.0679(18) 0.115(2) 0.0448(14) -0.0005(15) -0.0067(12) -0.0099(18)
C12 0.105(2) 0.0761(18) 0.0505(14) 0.0250(13) 0.0118(15) 0.0121(18)
C13 0.0672(16) 0.0424(12) 0.0436(12) 0.0003(10) 0.0009(11) -0.0031(11)
C14 0.0767(19) 0.0585(15) 0.0538(14) 0.0019(12) -0.0201(13) -0.0131(14)
C15 0.0709(18) 0.0642(16) 0.0556(14) 0.0082(12) -0.0222(13) -0.0029(14)
C16 0.0539(14) 0.0443(12) 0.0457(12) 0.0073(10) -0.0017(10) 0.0044(11)
C17 0.0423(12) 0.0394(11) 0.0419(11) 0.0008(9) -0.0007(9) 0.0012(9)
C18 0.0775(18) 0.0557(14) 0.0472(13) 0.0051(11) 0.0139(12) 0.0188(13)
C19 0.101(2) 0.0616(16) 0.0496(14) 0.0030(12) 0.0217(14) 0.0130(16)
C20 0.179(4) 0.078(2) 0.0497(16) 0.0063(15) 0.035(2) 0.008(2)
C21 0.182(5) 0.174(4) 0.113(3) 0.068(3) 0.071(3) 0.108(4)
C22 0.0653(17) 0.0465(13) 0.0698(16) 0.0064(12) 0.0009(13) 0.0050(12)

loop_
_atom_type_symbol
_atom_type_description
_atom_type_scat_dispersion_real
_atom_type_scat_dispersion_imag
_atom_type_scat_source
C C 0.0033 0.0016 'International Tables Vol C Tables 4.2.6.8 and 6.1.1.4'
H H 0.0000 0.0000 'International Tables Vol C Tables 4.2.6.8 and 6.1.1.4'
O O 0.0106 0.0060 'International Tables Vol C Tables 4.2.6.8 and 6.1.1.4'

loop_
_geom_angle_atom_site_label_1
_geom_angle_atom_site_label_2
_geom_angle_atom_site_label_3
_geom_angle
C16 O2 C22 117.08(17)
C20 O3 C21 113.0(3)
C2 C1 C10 110.27(18)
C2 C1 C11 107.7(2)
C2 C1 C12 110.1(2)
C10 C1 C11 112.49(19)
C10 C1 C12 108.76(18)
C11 C1 C12 107.5(2)
C1 C2 H2A 108.8
C1 C2 H2B 108.8
H2A C2 H2B 107.7
C3 C2 C1 113.7(2)
C3 C2 H2A 108.8
C3 C2 H2B 108.8
C2 C3 H3A 109.7
C2 C3 H3B 109.7
C2 C3 C4 109.9(2)
H3A C3 H3B 108.2
C4 C3 H3A 109.7
C4 C3 H3B 109.7
C3 C4 H4A 108.9
C3 C4 H4B 108.9
C3 C4 C5 113.54(19)
H4A C4 H4B 107.7
C5 C4 H4A 108.9
C5 C4 H4B 108.9
C4 C5 H5 106.9
C4 C5 C6 110.07(16)
C6 C5 H5 106.9
C10 C5 C4 112.11(17)
C10 C5 H5 106.9
C10 C5 C6 113.52(17)
C7 C6 C5 108.36(16)
C13 C6 C5 108.32(17)
C13 C6 C7 105.94(17)
C17 C6 C5 111.29(16)
C17 C6 C7 109.27(17)
C17 C6 C13 113.43(17)
C6 C7 H7 107.9
C8 C7 C6 110.60(17)
C8 C7 H7 107.9
C18 C7 C6 111.76(19)
C18 C7 H7 107.9
C18 C7 C8 110.7(2)
C7 C8 H8A 109.1
C7 C8 H8B 109.1
H8A C8 H8B 107.9
C9 C8 C7 112.28(19)
C9 C8 H8A 109.1
C9 C8 H8B 109.1
C8 C9 H9 117.5
C10 C9 C8 125.1(2)
C10 C9 H9 117.5
C5 C10 C1 115.67(18)
C9 C10 C1 122.3(2)
C9 C10 C5 121.83(18)
C1 C11 H11A 109.5
C1 C11 H11B 109.5
C1 C11 H11C 109.5
H11A C11 H11B 109.5
H11A C11 H11C 109.5
H11B C11 H11C 109.5
C1 C12 H12A 109.5
C1 C12 H12B 109.5
C1 C12 H12C 109.5
H12A C12 H12B 109.5
H12A C12 H12C 109.5
H12B C12 H12C 109.5
O1 C13 C6 119.7(2)
O1 C13 C14 121.2(2)
C14 C13 C6 119.05(19)
C13 C14 H14 119.5
C15 C14 C13 121.0(2)
C15 C14 H14 119.5
C14 C15 H15 118.9
C14 C15 C16 122.2(2)
C16 C15 H15 118.9
O2 C16 C15 111.49(18)
C17 C16 O2 127.1(2)
C17 C16 C15 121.4(2)
C6 C17 H17 118.9
C16 C17 C6 122.3(2)
C16 C17 H17 118.9
C19 C18 C7 176.5(3)
C18 C19 C20 177.4(3)
O3 C20 C19 114.6(2)
O3 C20 H20A 108.6
O3 C20 H20B 108.6
C19 C20 H20A 108.6
C19 C20 H20B 108.6
H20A C20 H20B 107.6
O3 C21 H21A 109.5
O3 C21 H21B 109.5
O3 C21 H21C 109.5
H21A C21 H21B 109.5
H21A C21 H21C 109.5
H21B C21 H21C 109.5
O2 C22 H22A 109.5
O2 C22 H22B 109.5
O2 C22 H22C 109.5
H22A C22 H22B 109.5
H22A C22 H22C 109.5
H22B C22 H22C 109.5

loop_
_geom_bond_atom_site_label_1
_geom_bond_atom_site_label_2
_geom_bond_distance
O1 C13 1.227(3)
O2 C16 1.364(2)
O2 C22 1.420(3)
O3 C20 1.373(3)
O3 C21 1.387(4)
C1 C2 1.523(3)
C1 C10 1.531(3)
C1 C11 1.533(3)
C1 C12 1.537(3)
C2 H2A 0.9700
C2 H2B 0.9700
C2 C3 1.511(4)
C3 H3A 0.9700
C3 H3B 0.9700
C3 C4 1.512(3)
C4 H4A 0.9700
C4 H4B 0.9700
C4 C5 1.528(3)
C5 H5 0.9800
C5 C6 1.563(3)
C5 C10 1.519(3)
C6 C7 1.563(3)
C6 C13 1.539(3)
C6 C17 1.504(3)
C7 H7 0.9800
C7 C8 1.528(3)
C7 C18 1.470(3)
C8 H8A 0.9700
C8 H8B 0.9700
C8 C9 1.491(3)
C9 H9 0.9300
C9 C10 1.326(3)
C11 H11A 0.9600
C11 H11B 0.9600
C11 H11C 0.9600
C12 H12A 0.9600
C12 H12B 0.9600
C12 H12C 0.9600
C13 C14 1.448(3)
C14 H14 0.9300
C14 C15 1.322(3)
C15 H15 0.9300
C15 C16 1.452(3)
C16 C17 1.327(3)
C17 H17 0.9300
C18 C19 1.184(3)
C19 C20 1.465(3)
C20 H20A 0.9700
C20 H20B 0.9700
C21 H21A 0.9600
C21 H21B 0.9600
C21 H21C 0.9600
C22 H22A 0.9600
C22 H22B 0.9600
C22 H22C 0.9600

loop_
_geom_torsion_atom_site_label_1
_geom_torsion_atom_site_label_2
_geom_torsion_atom_site_label_3
_geom_torsion_atom_site_label_4
_geom_torsion
O1 C13 C14 C15 -175.6(3)
O2 C16 C17 C6 -179.2(2)
C1 C2 C3 C4 57.4(3)
C2 C1 C10 C5 47.3(3)
C2 C1 C10 C9 -137.2(2)
C2 C3 C4 C5 -54.8(3)
C3 C4 C5 C6 176.8(2)
C3 C4 C5 C10 49.4(3)
C4 C5 C6 C7 -170.18(18)
C4 C5 C6 C13 75.3(2)
C4 C5 C6 C17 -50.0(2)
C4 C5 C10 C1 -45.9(2)
C4 C5 C10 C9 138.6(2)
C5 C6 C7 C8 61.0(2)
C5 C6 C7 C18 -175.18(19)
C5 C6 C13 O1 49.1(3)
C5 C6 C13 C14 -132.9(2)
C5 C6 C17 C16 128.4(2)
C6 C5 C10 C1 -171.39(17)
C6 C5 C10 C9 13.1(3)
C6 C7 C8 C9 -46.6(2)
C6 C13 C14 C15 6.4(4)
C7 C6 C13 O1 -67.0(3)
C7 C6 C13 C14 111.0(2)
C7 C6 C17 C16 -111.9(2)
C7 C8 C9 C10 14.9(3)
C8 C9 C10 C1 -172.7(2)
C8 C9 C10 C5 2.5(4)
C10 C1 C2 C3 -53.1(3)
C10 C5 C6 C7 -43.6(2)
C10 C5 C6 C13 -158.09(17)
C10 C5 C6 C17 76.6(2)
C11 C1 C2 C3 -176.2(2)
C11 C1 C10 C5 167.5(2)
C11 C1 C10 C9 -17.0(3)
C12 C1 C2 C3 66.9(3)
C12 C1 C10 C5 -73.5(2)
C12 C1 C10 C9 101.9(3)
C13 C6 C7 C8 177.07(16)
C13 C6 C7 C18 -59.1(2)
C13 C6 C17 C16 6.0(3)
C13 C14 C15 C16 -0.3(4)
C14 C15 C16 O2 176.0(3)
C14 C15 C16 C17 -2.9(4)
C15 C16 C17 C6 -0.4(4)
C17 C6 C7 C8 -60.4(2)
C17 C6 C7 C18 63.4(2)
C17 C6 C13 O1 173.2(2)
C17 C6 C13 C14 -8.8(3)
C18 C7 C8 C9 -171.05(19)
C21 O3 C20 C19 67.3(4)
C22 O2 C16 C15 -174.2(2)
C22 O2 C16 C17 4.7(4)
